data_7135537
loop_
_publ_author_name
'Deka, Upasana'
'Gogoi, Abhijit'
'Das, Sajal Kumar'

_publ_section_title
;
 Reactivity divergence in the cyclization of terminal epoxides
 all-carbon-tethered to indoles.
;
_journal_issue 7
_journal_name_full 'Chemical communications (Cambridge, England)'
_journal_page_first 2222
_journal_page_last 2225
_journal_paper_doi 10.1039/d5cc06074e
_journal_volume 62
_journal_year 2026
_chemical_formula_moiety 'C19 H16 F N'
_chemical_formula_sum 'C19 H16 F N'
_chemical_formula_weight 277.33
_space_group_crystal_system orthorhombic
_space_group_IT_number 61
_space_group_name_Hall '-P 2ac 2ab'
_space_group_name_H-M_alt 'P b c a'
_atom_sites_solution_hydrogens geom
_atom_sites_solution_primary iterative
_audit_creation_date 2025-10-24
_audit_creation_method
;
Olex2 1.5
(compiled 2023.03.06 svn.rbb2c1857 for OlexSys, GUI svn.r6748)
;
_audit_update_record
;
2025-10-24 deposited with the CCDC.	2025-12-18 downloaded from the CCDC.
;
_cell_angle_alpha 90
_cell_angle_beta 90
_cell_angle_gamma 90
_cell_formula_units_Z 8
_cell_length_a 14.44(11)
_cell_length_b 7.72(6)
_cell_length_c 26.4(2)
_cell_measurement_reflns_used 414
_cell_measurement_temperature 296.15
_cell_measurement_theta_max 11.29
_cell_measurement_theta_min 3.86
_cell_volume 2943(4)
_computing_cell_refinement 'SAINT V8.38A (Bruker, 2018)'
_computing_data_reduction 'SAINT V8.38A (Bruker, 2018)'
_computing_molecular_graphics 'Olex2 1.5 (Dolomanov et al., 2009)'
_computing_publication_material 'Olex2 1.5 (Dolomanov et al., 2009)'
_computing_structure_refinement 'SHELXL 2019/3 (Sheldrick, 2015)'
_computing_structure_solution 'olex2.solve 1.5 (Bourhis et al., 2015)'
_diffrn_ambient_temperature 296.15
_diffrn_measured_fraction_theta_full 0.997
_diffrn_measured_fraction_theta_max 0.997
_diffrn_measurement_device_type 'Bruker APEX-II CCD'
_diffrn_measurement_method '\f and \w scans'
_diffrn_radiation_type MoK\a
_diffrn_radiation_wavelength 0.71073
_diffrn_reflns_av_R_equivalents 0.6334
_diffrn_reflns_av_unetI/netI 0.2316
_diffrn_reflns_Laue_measured_fraction_full 0.997
_diffrn_reflns_Laue_measured_fraction_max 0.997
_diffrn_reflns_limit_h_max 18
_diffrn_reflns_limit_h_min -18
_diffrn_reflns_limit_k_max 9
_diffrn_reflns_limit_k_min -9
_diffrn_reflns_limit_l_max 32
_diffrn_reflns_limit_l_min -32
_diffrn_reflns_number 80177
_diffrn_reflns_point_group_measured_fraction_full 0.997
_diffrn_reflns_point_group_measured_fraction_max 0.997
_diffrn_reflns_theta_full 25.242
_diffrn_reflns_theta_max 26.370
_diffrn_reflns_theta_min 3.784
_diffrn_source_current 0.0
_diffrn_source_power 0.0
_diffrn_source_voltage 0.0
_diffrn_standards_number 0
_exptl_absorpt_coefficient_mu 0.081
_exptl_absorpt_correction_T_max 0.7457
_exptl_absorpt_correction_T_min 0.3116
_exptl_absorpt_correction_type none
_exptl_absorpt_process_details
;
SADABS-2016/2 (Bruker,2016/2) was used for absorption correction.
wR2(int) was 0.1679 before and 0.1063 after correction.
The Ratio of minimum to maximum transmission is 0.4179.
The \l/2 correction factor is Not present.
;
_exptl_crystal_colour 'clear colourless'
_exptl_crystal_colour_lustre clear
_exptl_crystal_colour_primary colourless
_exptl_crystal_density_diffrn 1.252
_exptl_crystal_description cube
_exptl_crystal_F_000 1168
_exptl_crystal_recrystallization_method 'Re-crystallisation from solvent: Ethyl acetate/ hexane'
_exptl_crystal_size_max 0.15
_exptl_crystal_size_mid 0.13
_exptl_crystal_size_min 0.12
_refine_diff_density_max 0.163
_refine_diff_density_min -0.200
_refine_diff_density_rms 0.050
_refine_ls_extinction_coef 0.018(3)
_refine_ls_extinction_expression Fc^*^=kFc[1+0.001xFc^2^\l^3^/sin(2\q)]^-1/4^
_refine_ls_extinction_method 'SHELXL-2019/2 (Sheldrick 2019)'
_refine_ls_goodness_of_fit_ref 0.979
_refine_ls_hydrogen_treatment constr
_refine_ls_matrix_type full
_refine_ls_number_parameters 192
_refine_ls_number_reflns 3004
_refine_ls_number_restraints 0
_refine_ls_restrained_S_all 0.979
_refine_ls_R_factor_all 0.2662
_refine_ls_R_factor_gt 0.0901
_refine_ls_shift/su_max 0.000
_refine_ls_shift/su_mean 0.000
_refine_ls_structure_factor_coef Fsqd
_refine_ls_weighting_details 'w=1/[\s^2^(Fo^2^)+(0.0125P)^2^] where P=(Fo^2^+2Fc^2^)/3'
_refine_ls_weighting_scheme calc
_refine_ls_wR_factor_gt 0.1597
_refine_ls_wR_factor_ref 0.2323
_reflns_Friedel_coverage 0.000
_reflns_number_gt 989
_reflns_number_total 3004
_reflns_threshold_expression 'I > 2\s(I)'
_cod_data_source_file d5cc06074e2.cif
_cod_data_source_block ud_d
_cod_original_cell_volume 2943(39)
_cod_database_code 7135537
_shelx_shelxl_version_number 2019/3
_shelx_space_group_comment
;
The symmetry employed for this shelxl refinement is uniquely defined
by the following loop, which should always be used as a source of
symmetry information in preference to the above space-group names.
They are only intended as comments.
;
_shelx_estimated_absorpt_t_max 0.990
_shelx_estimated_absorpt_t_min 0.988
_olex2_refinement_description
;
1. Fixed Uiso
 At 1.2 times of:
  All C(H) groups, All C(H,H) groups
 At 1.5 times of:
  All C(H,H,H) groups
2.a Secondary CH2 refined with riding coordinates:
 C13(H13A,H13B), C12(H12A,H12B)
2.b Aromatic/amide H refined with riding coordinates:
 C10(H10), C15(H15), C8(H8), C2(H2), C16(H16), C7(H7), C6(H6), C19(H19),
 C18(H18)
2.c Idealised Me refined as rotating group:
 C1(H1A,H1B,H1C)
;
_olex2_submission_original_sample_id UD_381
_olex2_submission_special_instructions 'No special instructions were received'

loop_
_space_group_symop_operation_xyz
'x, y, z'
'-x+1/2, -y, z+1/2'
'x+1/2, -y+1/2, -z'
'-x, y+1/2, -z+1/2'
'-x, -y, -z'
'x-1/2, y, -z-1/2'
'-x-1/2, y-1/2, z'
'x, -y-1/2, z-1/2'

loop_
_atom_site_label
_atom_site_type_symbol
_atom_site_fract_x
_atom_site_fract_y
_atom_site_fract_z
_atom_site_U_iso_or_equiv
_atom_site_adp_type
_atom_site_occupancy
_atom_site_site_symmetry_order
_atom_site_calc_flag
_atom_site_refinement_flags_posn
_atom_site_refinement_flags_adp
_atom_site_refinement_flags_occupancy
_atom_site_disorder_assembly
_atom_site_disorder_group
F1 F -0.2495(2) 0.4047(5) 0.45239(11) 0.1317(13) Uani 1 1 d . . . . .
N1 N -0.3465(3) -0.0776(6) 0.10140(15) 0.0714(12) Uani 1 1 d . . . . .
C10 C -0.3352(3) 0.1195(6) 0.22831(17) 0.0610(13) Uani 1 1 d . . . . .
H10 H -0.291744 0.052569 0.245440 0.073 Uiso 1 1 calc R U . . .
C4 C -0.3984(3) 0.1722(6) 0.13666(18) 0.0614(13) Uani 1 1 d . . . . .
C14 C -0.3429(3) 0.2921(5) 0.30716(16) 0.0585(12) Uani 1 1 d . . . . .
C3 C -0.3527(3) 0.0740(6) 0.17575(17) 0.0578(12) Uani 1 1 d . . . . .
C11 C -0.3754(3) 0.2494(6) 0.25502(17) 0.0603(13) Uani 1 1 d . . . . .
C9 C -0.3929(3) 0.0762(7) 0.09135(19) 0.0687(14) Uani 1 1 d . . . . .
C1 C -0.3203(4) -0.2096(8) 0.06391(18) 0.1010(19) Uani 1 1 d . . . . .
H1A H -0.371260 -0.229582 0.041292 0.151 Uiso 1 1 calc R U . . .
H1B H -0.304890 -0.315470 0.081010 0.151 Uiso 1 1 calc R U . . .
H1C H -0.267704 -0.169909 0.044946 0.151 Uiso 1 1 calc R U . . .
C15 C -0.2499(4) 0.2704(6) 0.32035(19) 0.0713(14) Uani 1 1 d . . . . .
H15 H -0.208373 0.230876 0.296011 0.086 Uiso 1 1 calc R U . . .
C8 C -0.4279(4) 0.1365(8) 0.04512(19) 0.0808(16) Uani 1 1 d . . . . .
H8 H -0.423633 0.071629 0.015531 0.097 Uiso 1 1 calc R U . . .
C2 C -0.3222(3) -0.0754(6) 0.15186(19) 0.0676(13) Uani 1 1 d . . . . .
H2 H -0.289456 -0.163383 0.167929 0.081 Uiso 1 1 calc R U . . .
C13 C -0.4418(4) 0.4469(6) 0.18384(18) 0.0825(15) Uani 1 1 d . . . . .
H13A H -0.490351 0.532824 0.180173 0.099 Uiso 1 1 calc R U . . .
H13B H -0.383484 0.508525 0.186589 0.099 Uiso 1 1 calc R U . . .
C16 C -0.2176(4) 0.3062(6) 0.3689(2) 0.0828(16) Uani 1 1 d . . . . .
H16 H -0.155707 0.290116 0.377318 0.099 Uiso 1 1 calc R U . . .
C17 C -0.2805(5) 0.3665(7) 0.4042(2) 0.0899(17) Uani 1 1 d . . . . .
C5 C -0.4393(3) 0.3384(7) 0.13644(18) 0.0669(13) Uani 1 1 d . . . . .
C7 C -0.4697(4) 0.3000(9) 0.0460(2) 0.0942(18) Uani 1 1 d . . . . .
H7 H -0.494282 0.345429 0.016277 0.113 Uiso 1 1 calc R U . . .
C6 C -0.4751(3) 0.3969(7) 0.0909(2) 0.0832(16) Uani 1 1 d . . . . .
H6 H -0.503910 0.504599 0.090082 0.100 Uiso 1 1 calc R U . . .
C12 C -0.4582(4) 0.3479(6) 0.23335(17) 0.0818(16) Uani 1 1 d . . . . .
H12A H -0.479217 0.429903 0.258698 0.098 Uiso 1 1 calc R U . . .
H12B H -0.508016 0.265844 0.227805 0.098 Uiso 1 1 calc R U . . .
C19 C -0.4034(4) 0.3530(6) 0.34465(19) 0.0751(14) Uani 1 1 d . . . . .
H19 H -0.465512 0.369725 0.336758 0.090 Uiso 1 1 calc R U . . .
C18 C -0.3725(5) 0.3889(7) 0.3933(2) 0.0892(17) Uani 1 1 d . . . . .
H18 H -0.413537 0.427355 0.417993 0.107 Uiso 1 1 calc R U . . .

loop_
_atom_site_aniso_label
_atom_site_aniso_U_11
_atom_site_aniso_U_22
_atom_site_aniso_U_33
_atom_site_aniso_U_23
_atom_site_aniso_U_13
_atom_site_aniso_U_12
F1 0.133(3) 0.180(3) 0.082(2) -0.021(2) -0.025(2) -0.001(2)
N1 0.065(3) 0.076(3) 0.073(3) -0.011(2) 0.001(2) 0.008(2)
C10 0.052(3) 0.060(3) 0.072(3) 0.013(2) -0.006(3) 0.003(2)
C4 0.046(3) 0.070(3) 0.068(3) 0.007(3) 0.003(2) -0.002(3)
C14 0.047(3) 0.062(3) 0.067(3) 0.005(2) 0.000(3) -0.003(2)
C3 0.048(3) 0.058(3) 0.068(3) -0.003(3) -0.002(3) 0.006(2)
C11 0.040(3) 0.064(3) 0.077(3) 0.011(3) -0.001(3) 0.005(2)
C9 0.053(3) 0.085(4) 0.068(3) 0.004(3) -0.001(3) -0.008(3)
C1 0.099(5) 0.113(4) 0.091(4) -0.034(3) 0.001(3) 0.009(4)
C15 0.063(4) 0.078(3) 0.073(3) 0.002(3) -0.002(3) 0.004(3)
C8 0.072(4) 0.103(5) 0.068(4) 0.003(3) -0.005(3) -0.011(3)
C2 0.057(3) 0.067(3) 0.078(4) 0.007(3) -0.007(3) 0.000(3)
C13 0.079(4) 0.078(3) 0.090(4) 0.012(3) 0.006(3) 0.018(3)
C16 0.069(4) 0.091(4) 0.088(4) -0.003(3) -0.015(4) 0.008(3)
C17 0.099(5) 0.103(4) 0.067(4) -0.009(3) -0.015(4) 0.000(4)
C5 0.058(3) 0.079(4) 0.063(3) 0.009(3) 0.000(3) 0.005(3)
C7 0.093(5) 0.112(5) 0.078(4) 0.029(4) -0.016(3) -0.010(4)
C6 0.087(4) 0.086(4) 0.077(4) 0.016(3) -0.004(3) 0.010(3)
C12 0.071(4) 0.091(4) 0.084(4) -0.009(3) -0.001(3) 0.014(3)
C19 0.057(3) 0.092(4) 0.076(4) -0.007(3) 0.003(3) 0.002(3)
C18 0.089(5) 0.106(4) 0.073(4) -0.006(3) 0.011(3) -0.001(4)

loop_
_atom_type_symbol
_atom_type_description
_atom_type_scat_dispersion_real
_atom_type_scat_dispersion_imag
_atom_type_scat_source
C C 0.0033 0.0016 'International Tables Vol C Tables 4.2.6.8 and 6.1.1.4'
H H 0.0000 0.0000 'International Tables Vol C Tables 4.2.6.8 and 6.1.1.4'
F F 0.0171 0.0103 'International Tables Vol C Tables 4.2.6.8 and 6.1.1.4'
N N 0.0061 0.0033 'International Tables Vol C Tables 4.2.6.8 and 6.1.1.4'

loop_
_geom_angle_atom_site_label_1
_geom_angle_atom_site_label_2
_geom_angle_atom_site_label_3
_geom_angle
_geom_angle_site_symmetry_1
_geom_angle_site_symmetry_3
_geom_angle_publ_flag
C9 N1 C1 126.0(6) . . ?
C2 N1 C9 107.3(4) . . ?
C2 N1 C1 126.5(5) . . ?
C3 C10 H10 116.6 . . ?
C11 C10 H10 116.6 . . ?
C11 C10 C3 126.9(5) . . ?
C9 C4 C3 107.8(7) . . ?
C9 C4 C5 119.8(5) . . ?
C5 C4 C3 132.3(5) . . ?
C15 C14 C11 120.4(4) . . ?
C15 C14 C19 117.6(6) . . ?
C19 C14 C11 122.0(6) . . ?
C4 C3 C10 129.5(6) . . ?
C2 C3 C10 125.5(4) . . ?
C2 C3 C4 104.9(6) . . ?
C10 C11 C14 120.5(5) . . ?
C10 C11 C12 120.6(6) . . ?
C14 C11 C12 118.8(5) . . ?
N1 C9 C4 108.3(6) . . ?
N1 C9 C8 128.7(5) . . ?
C8 C9 C4 123.0(7) . . ?
N1 C1 H1A 109.5 . . ?
N1 C1 H1B 109.5 . . ?
N1 C1 H1C 109.5 . . ?
H1A C1 H1B 109.5 . . ?
H1A C1 H1C 109.5 . . ?
H1B C1 H1C 109.5 . . ?
C14 C15 H15 119.1 . . ?
C16 C15 C14 121.8(5) . . ?
C16 C15 H15 119.1 . . ?
C9 C8 H8 121.9 . . ?
C7 C8 C9 116.2(5) . . ?
C7 C8 H8 121.9 . . ?
N1 C2 C3 111.7(5) . . ?
N1 C2 H2 124.2 . . ?
C3 C2 H2 124.2 . . ?
H13A C13 H13B 107.4 . . ?
C5 C13 H13A 108.3 . . ?
C5 C13 H13B 108.3 . . ?
C5 C13 C12 115.8(7) . . ?
C12 C13 H13A 108.3 . . ?
C12 C13 H13B 108.3 . . ?
C15 C16 H16 121.0 . . ?
C17 C16 C15 118.0(7) . . ?
C17 C16 H16 121.0 . . ?
F1 C17 C16 118.7(8) . . ?
C18 C17 F1 118.8(6) . . ?
C18 C17 C16 122.4(6) . . ?
C4 C5 C13 120.8(5) . . ?
C6 C5 C4 117.1(5) . . ?
C6 C5 C13 122.1(7) . . ?
C8 C7 H7 119.4 . . ?
C8 C7 C6 121.2(5) . . ?
C6 C7 H7 119.4 . . ?
C5 C6 C7 122.6(7) . . ?
C5 C6 H6 118.7 . . ?
C7 C6 H6 118.7 . . ?
C11 C12 C13 116.6(5) . . ?
C11 C12 H12A 108.2 . . ?
C11 C12 H12B 108.2 . . ?
C13 C12 H12A 108.2 . . ?
C13 C12 H12B 108.2 . . ?
H12A C12 H12B 107.3 . . ?
C14 C19 H19 119.3 . . ?
C18 C19 C14 121.4(7) . . ?
C18 C19 H19 119.3 . . ?
C17 C18 C19 118.8(5) . . ?
C17 C18 H18 120.6 . . ?
C19 C18 H18 120.6 . . ?

loop_
_geom_bond_atom_site_label_1
_geom_bond_atom_site_label_2
_geom_bond_distance
_geom_bond_site_symmetry_2
_geom_bond_publ_flag
F1 C17 1.380(10) . ?
N1 C9 1.389(10) . ?
N1 C1 1.470(9) . ?
N1 C2 1.378(11) . ?
C10 H10 0.9300 . ?
C10 C3 1.454(12) . ?
C10 C11 1.357(9) . ?
C4 C3 1.440(9) . ?
C4 C9 1.409(10) . ?
C4 C5 1.413(11) . ?
C14 C11 1.491(11) . ?
C14 C15 1.398(11) . ?
C14 C19 1.401(9) . ?
C3 C2 1.386(9) . ?
C11 C12 1.527(10) . ?
C9 C8 1.401(10) . ?
C1 H1A 0.9600 . ?
C1 H1B 0.9600 . ?
C1 H1C 0.9600 . ?
C15 H15 0.9300 . ?
C15 C16 1.391(11) . ?
C8 H8 0.9300 . ?
C8 C7 1.399(11) . ?
C2 H2 0.9300 . ?
C13 H13A 0.9700 . ?
C13 H13B 0.9700 . ?
C13 C5 1.506(10) . ?
C13 C12 1.532(11) . ?
C16 H16 0.9300 . ?
C16 C17 1.382(10) . ?
C17 C18 1.371(12) . ?
C5 C6 1.383(10) . ?
C7 H7 0.9300 . ?
C7 C6 1.405(11) . ?
C6 H6 0.9300 . ?
C12 H12A 0.9700 . ?
C12 H12B 0.9700 . ?
C19 H19 0.9300 . ?
C19 C18 1.387(11) . ?
C18 H18 0.9300 . ?

loop_
_geom_torsion_atom_site_label_1
_geom_torsion_atom_site_label_2
_geom_torsion_atom_site_label_3
_geom_torsion_atom_site_label_4
_geom_torsion
_geom_torsion_site_symmetry_1
_geom_torsion_site_symmetry_2
_geom_torsion_site_symmetry_3
_geom_torsion_site_symmetry_4
_geom_torsion_publ_flag
F1 C17 C18 C19 179.0(4) . . . . ?
N1 C9 C8 C7 -178.3(5) . . . . ?
C10 C3 C2 N1 -177.3(4) . . . . ?
C10 C11 C12 C13 -61.4(7) . . . . ?
C4 C3 C2 N1 -0.7(5) . . . . ?
C4 C9 C8 C7 -0.1(7) . . . . ?
C4 C5 C6 C7 -1.7(7) . . . . ?
C14 C11 C12 C13 121.8(6) . . . . ?
C14 C15 C16 C17 -0.7(7) . . . . ?
C14 C19 C18 C17 1.1(8) . . . . ?
C3 C10 C11 C14 -173.4(4) . . . . ?
C3 C10 C11 C12 9.8(7) . . . . ?
C3 C4 C9 N1 0.6(5) . . . . ?
C3 C4 C9 C8 -177.9(4) . . . . ?
C3 C4 C5 C13 -1.1(7) . . . . ?
C3 C4 C5 C6 177.8(4) . . . . ?
C11 C10 C3 C4 15.4(7) . . . . ?
C11 C10 C3 C2 -168.8(4) . . . . ?
C11 C14 C15 C16 -178.9(4) . . . . ?
C11 C14 C19 C18 178.7(4) . . . . ?
C9 N1 C2 C3 1.1(5) . . . . ?
C9 C4 C3 C10 176.5(4) . . . . ?
C9 C4 C3 C2 0.0(5) . . . . ?
C9 C4 C5 C13 -177.0(4) . . . . ?
C9 C4 C5 C6 1.9(6) . . . . ?
C9 C8 C7 C6 0.4(7) . . . . ?
C1 N1 C9 C4 -175.6(4) . . . . ?
C1 N1 C9 C8 2.8(7) . . . . ?
C1 N1 C2 C3 175.6(4) . . . . ?
C15 C14 C11 C10 32.3(6) . . . . ?
C15 C14 C11 C12 -151.0(5) . . . . ?
C15 C14 C19 C18 -0.7(7) . . . . ?
C15 C16 C17 F1 -179.2(4) . . . . ?
C15 C16 C17 C18 1.1(8) . . . . ?
C8 C7 C6 C5 0.6(8) . . . . ?
C2 N1 C9 C4 -1.0(5) . . . . ?
C2 N1 C9 C8 177.4(4) . . . . ?
C13 C5 C6 C7 177.2(5) . . . . ?
C16 C17 C18 C19 -1.4(8) . . . . ?
C5 C4 C3 C10 0.2(8) . . . . ?
C5 C4 C3 C2 -176.3(5) . . . . ?
C5 C4 C9 N1 177.4(4) . . . . ?
C5 C4 C9 C8 -1.1(7) . . . . ?
C5 C13 C12 C11 77.2(6) . . . . ?
C12 C13 C5 C4 -37.5(7) . . . . ?
C12 C13 C5 C6 143.7(6) . . . . ?
C19 C14 C11 C10 -147.1(5) . . . . ?
C19 C14 C11 C12 29.7(6) . . . . ?
C19 C14 C15 C16 0.5(7) . . . . ?
